data_4085670
loop_
_publ_author_name
'Kameo, Hajime'
'Kawamoto, Tatsuya'
'Bourissou, Didier'
'Sakaki, Shigeyoshi'
'Nakazawa, Hiroshi'

_publ_section_title
;
 Evaluation of the \s-Donation from Group 11 Metals (Cu, Ag, Au) to
 Silane, Germane, and Stannane Based on the Experimental/Theoretical
 Systematic Approach
;
_journal_issue 8
_journal_name_full Organometallics
_journal_page_first 1440
_journal_paper_doi 10.1021/om501159v
_journal_volume 34
_journal_year 2015
_chemical_formula_moiety 'C54 H42 Cl Cu F Ge P3, 3(C H2 Cl2)'
_chemical_formula_sum 'C57 H48 Cl7 Cu F Ge P3'
_chemical_formula_weight 1229.14
_space_group_IT_number 2
_symmetry_cell_setting triclinic
_symmetry_Int_Tables_number 2
_symmetry_space_group_name_Hall '-P 1'
_symmetry_space_group_name_H-M 'P -1'
_cell_angle_alpha 66.110(7)
_cell_angle_beta 64.455(7)
_cell_angle_gamma 85.681(10)
_cell_formula_units_Z 2
_cell_length_a 12.66540(10)
_cell_length_b 15.6131(2)
_cell_length_c 16.8450(5)
_cell_measurement_reflns_used 7704
_cell_measurement_temperature 200(2)
_cell_measurement_theta_max 27.4835
_cell_measurement_theta_min 4.0270
_cell_volume 2727.9(3)
_computing_cell_refinement CrystalClear
_computing_data_collection 'CrystalClear (Rigaku, 2001)'
_computing_molecular_graphics 'Ortep-3 for Windows (Farrugia, 1997)'
_computing_publication_material SHELXL97
_computing_structure_refinement 'SHELXL-97 (Sheldrick, 1997)'
_computing_structure_solution 'SIR97 (Altomare <i>et al.</i>,  1999)'
_diffrn_ambient_temperature 200(2)
_diffrn_detector_area_resol_mean 7.32
_diffrn_measured_fraction_theta_full 0.985
_diffrn_measured_fraction_theta_max 0.985
_diffrn_measurement_details
;
scan:
    Number of images: 600
               Slice: -80.0000 - 100.0000
         Image width: 0.3000
            Exp time: 10.0000
       Rotation axis: Phi
               Omega: 0.0000
                 Chi: 0.0000
                 Phi: 0.0000
                 XTD: 45.1667
              2theta: 19.7983
scan:
    Number of images: 160
               Slice: -20.0000 - 28.0000
         Image width: 0.3000
            Exp time: 10.0000
       Rotation axis: Omega
               Omega: 0.0000
                 Chi: 90.0000
                 Phi: 0.0000
                 XTD: 45.1667
              2theta: 19.7983
scan:
    Number of images: 160
               Slice: -20.0000 - 28.0000
         Image width: 0.3000
            Exp time: 10.0000
       Rotation axis: Omega
               Omega: 0.0000
                 Chi: 90.0000
                 Phi: 90.0000
                 XTD: 45.1667
              2theta: 19.7983
scan:
    Number of images: 160
               Slice: -20.0000 - 28.0000
         Image width: 0.3000
            Exp time: 10.0000
       Rotation axis: Omega
               Omega: 0.0000
                 Chi: 90.0000
                 Phi: 180.0000
                 XTD: 45.1667
              2theta: 19.7983
scan:
    Number of images: 160
               Slice: -20.0000 - 28.0000
         Image width: 0.3000
            Exp time: 10.0000
       Rotation axis: Omega
               Omega: 0.0000
                 Chi: 90.0000
                 Phi: 270.0000
                 XTD: 45.1667
              2theta: 19.7983

;
_diffrn_measurement_device 'Mercury CCD (2x2 bin mode)'
_diffrn_measurement_device_details 'AFC7: Eulerian 3-circle'
_diffrn_measurement_device_type 'Rigaku/MSC Mercury CCD'
_diffrn_measurement_method '\w or \f'
_diffrn_radiation_detector CCD
_diffrn_radiation_monochromator 'Graphite Monochromator'
_diffrn_radiation_source 'Rotating Anode'
_diffrn_radiation_type MoK\a
_diffrn_radiation_wavelength 0.71070
_diffrn_reflns_av_R_equivalents 0.0394
_diffrn_reflns_av_sigmaI/netI 0.0536
_diffrn_reflns_limit_h_max 16
_diffrn_reflns_limit_h_min -15
_diffrn_reflns_limit_k_max 15
_diffrn_reflns_limit_k_min -20
_diffrn_reflns_limit_l_max 21
_diffrn_reflns_limit_l_min -21
_diffrn_reflns_number 21862
_diffrn_reflns_reduction_process 'Lp corrections applied'
_diffrn_reflns_theta_full 27.48
_diffrn_reflns_theta_max 27.48
_diffrn_reflns_theta_min 4.03
_diffrn_source_current 150.0000
_diffrn_source_power 7.5000
_diffrn_source_voltage 50.0000
_exptl_absorpt_coefficient_mu 1.413
_exptl_absorpt_correction_T_max 0.8160
_exptl_absorpt_correction_T_min 0.7653
_exptl_absorpt_correction_type multi-scan
_exptl_absorpt_process_details '(Jacobson, 1998)'
_exptl_crystal_colour Colorless
_exptl_crystal_density_diffrn 1.496
_exptl_crystal_density_method 'not measured'
_exptl_crystal_description Prism
_exptl_crystal_F_000 1248
_exptl_crystal_preparation 'mounted on the CryoLoop with Palaton oil and placed in N2 stream at 200(2) K'
_exptl_crystal_size_max 0.20
_exptl_crystal_size_mid 0.20
_exptl_crystal_size_min 0.15
_refine_diff_density_max 2.981
_refine_diff_density_min -2.892
_refine_diff_density_rms 0.159
_refine_ls_extinction_method none
_refine_ls_goodness_of_fit_ref 1.112
_refine_ls_hydrogen_treatment constr
_refine_ls_matrix_type full
_refine_ls_number_parameters 598
_refine_ls_number_reflns 12321
_refine_ls_number_restraints 0
_refine_ls_restrained_S_all 1.112
_refine_ls_R_factor_all 0.1025
_refine_ls_R_factor_gt 0.0891
_refine_ls_shift/su_max 0.001
_refine_ls_shift/su_mean 0.000
_refine_ls_structure_factor_coef Fsqd
_refine_ls_weighting_details 'calc w=1/[\s^2^(Fo^2^)+(0.1043P)^2^+18.1138P] where P=(Fo^2^+2Fc^2^)/3'
_refine_ls_weighting_scheme calc
_refine_ls_wR_factor_gt 0.2229
_refine_ls_wR_factor_ref 0.2324
_reflns_number_gt 10739
_reflns_number_total 12321
_reflns_threshold_expression >2sigma(I)
_cod_data_source_file om501159v_si_001.cif
_cod_data_source_block 7
_cod_depositor_comments
;
The following automatic conversions were performed:

'_exptl_absorpt_correction_type' value 'Multi-scan' changed to
'multi-scan' according to
/usr/data/users/saulius/crontab/automatic-downloads/rss-feeds/ACS/lib/dictionaries/cif_core.dic
dictionary named 'cif_core.dic' version 2.4.2 from 2011-04-26.

Automatic conversion script
Id: cif_fix_values 3143 2015-03-26 13:38:13Z robertas 

 Adding full bibliography for 4085667--4085675.cif.
;
_cod_original_sg_symbol_H-M P-1
_cod_database_code 4085670

loop_
_symmetry_equiv_pos_as_xyz
'x, y, z'
'-x, -y, -z'

loop_
_atom_site_label
_atom_site_type_symbol
_atom_site_fract_x
_atom_site_fract_y
_atom_site_fract_z
_atom_site_U_iso_or_equiv
_atom_site_adp_type
_atom_site_occupancy
_atom_site_symmetry_multiplicity
_atom_site_calc_flag
_atom_site_refinement_flags
Cu1 Cu 0.34199(5) 0.37654(4) 0.84681(4) 0.01632(16) Uani 1 1 d .
Cl1 Cl 0.40641(12) 0.52755(9) 0.81880(10) 0.0234(3) Uani 1 1 d .
Ge1 Ge 0.25102(5) 0.15125(4) 0.90944(4) 0.01856(15) Uani 1 1 d .
F1 F 0.2006(3) 0.0342(2) 0.9401(3) 0.0310(8) Uani 1 1 d .
P1 P 0.20866(12) 0.31359(10) 1.00918(10) 0.0171(3) Uani 1 1 d .
C1 C 0.2517(5) 0.1280(4) 1.0324(4) 0.0223(11) Uani 1 1 d .
C2 C 0.2670(6) 0.0361(4) 1.0835(5) 0.0308(13) Uani 1 1 d .
H2A H 0.2744 -0.0094 1.0579 0.037 Uiso 1 1 calc R
C3 C 0.2715(7) 0.0097(5) 1.1715(5) 0.0395(16) Uani 1 1 d .
H3A H 0.2840 -0.0529 1.2045 0.047 Uiso 1 1 calc R
C4 C 0.2580(7) 0.0741(5) 1.2103(5) 0.0390(16) Uani 1 1 d .
H4A H 0.2619 0.0562 1.2699 0.047 Uiso 1 1 calc R
C5 C 0.2383(6) 0.1665(5) 1.1622(4) 0.0302(13) Uani 1 1 d .
H5A H 0.2273 0.2107 1.1898 0.036 Uiso 1 1 calc R
C6 C 0.2351(5) 0.1932(4) 1.0731(4) 0.0216(11) Uani 1 1 d .
C7 C 0.0486(5) 0.3012(4) 1.0519(4) 0.0183(10) Uani 1 1 d .
C8 C -0.0263(5) 0.2233(4) 1.1299(4) 0.0271(12) Uani 1 1 d .
H8A H 0.0057 0.1691 1.1589 0.032 Uiso 1 1 calc R
C9 C -0.1469(6) 0.2230(5) 1.1663(5) 0.0330(14) Uani 1 1 d .
H9A H -0.1970 0.1683 1.2189 0.040 Uiso 1 1 calc R
C10 C -0.1955(6) 0.3017(5) 1.1268(5) 0.0343(15) Uani 1 1 d .
H10A H -0.2785 0.3023 1.1540 0.041 Uiso 1 1 calc R
C11 C -0.1227(6) 0.3792(5) 1.0476(5) 0.0321(14) Uani 1 1 d .
H11A H -0.1556 0.4329 1.0190 0.038 Uiso 1 1 calc R
C12 C -0.0015(5) 0.3792(4) 1.0096(4) 0.0261(12) Uani 1 1 d .
H12A H 0.0482 0.4326 0.9543 0.031 Uiso 1 1 calc R
C13 C 0.2220(5) 0.3754(4) 1.0773(4) 0.0201(10) Uani 1 1 d .
C14 C 0.3357(5) 0.4051(5) 1.0564(4) 0.0272(12) Uani 1 1 d .
H14A H 0.4014 0.3985 1.0044 0.033 Uiso 1 1 calc R
C15 C 0.3535(6) 0.4443(5) 1.1107(5) 0.0344(15) Uani 1 1 d .
H15A H 0.4313 0.4617 1.0979 0.041 Uiso 1 1 calc R
C16 C 0.2581(6) 0.4582(5) 1.1836(5) 0.0333(14) Uani 1 1 d .
H16A H 0.2701 0.4863 1.2201 0.040 Uiso 1 1 calc R
C17 C 0.1447(6) 0.4308(5) 1.2029(5) 0.0349(15) Uani 1 1 d .
H17A H 0.0788 0.4402 1.2529 0.042 Uiso 1 1 calc R
C18 C 0.1270(5) 0.3897(5) 1.1494(4) 0.0270(12) Uani 1 1 d .
H18A H 0.0491 0.3715 1.1627 0.032 Uiso 1 1 calc R
P2 P 0.51093(11) 0.30390(10) 0.81460(10) 0.0166(3) Uani 1 1 d .
C19 C 0.4052(5) 0.1589(4) 0.8040(4) 0.0199(10) Uani 1 1 d .
C20 C 0.4076(6) 0.0968(4) 0.7619(4) 0.0267(12) Uani 1 1 d .
H20A H 0.3369 0.0591 0.7837 0.032 Uiso 1 1 calc R
C21 C 0.5104(6) 0.0891(5) 0.6893(5) 0.0344(14) Uani 1 1 d .
H21A H 0.5097 0.0461 0.6625 0.041 Uiso 1 1 calc R
C22 C 0.6129(6) 0.1435(5) 0.6563(5) 0.0339(14) Uani 1 1 d .
H22A H 0.6833 0.1387 0.6064 0.041 Uiso 1 1 calc R
C23 C 0.6135(5) 0.2060(4) 0.6961(4) 0.0262(12) Uani 1 1 d .
H23A H 0.6847 0.2436 0.6730 0.031 Uiso 1 1 calc R
C24 C 0.5106(5) 0.2142(4) 0.7697(4) 0.0189(10) Uani 1 1 d .
C25 C 0.5482(5) 0.2446(4) 0.9159(4) 0.0198(10) Uani 1 1 d .
C26 C 0.5418(5) 0.1470(4) 0.9628(4) 0.0260(12) Uani 1 1 d .
H26A H 0.5244 0.1069 0.9389 0.031 Uiso 1 1 calc R
C27 C 0.5614(6) 0.1085(5) 1.0458(5) 0.0360(15) Uani 1 1 d .
H27A H 0.5554 0.0420 1.0791 0.043 Uiso 1 1 calc R
C28 C 0.5892(6) 0.1663(6) 1.0790(5) 0.0361(15) Uani 1 1 d .
H28A H 0.6022 0.1395 1.1352 0.043 Uiso 1 1 calc R
C29 C 0.5983(6) 0.2628(6) 1.0318(5) 0.0344(15) Uani 1 1 d .
H29A H 0.6189 0.3024 1.0547 0.041 Uiso 1 1 calc R
C30 C 0.5775(5) 0.3020(5) 0.9510(4) 0.0260(12) Uani 1 1 d .
H30A H 0.5832 0.3686 0.9189 0.031 Uiso 1 1 calc R
C31 C 0.6479(5) 0.3828(4) 0.7252(4) 0.0190(10) Uani 1 1 d .
C32 C 0.7581(5) 0.3564(5) 0.7213(4) 0.0261(12) Uani 1 1 d .
H32A H 0.7629 0.2955 0.7642 0.031 Uiso 1 1 calc R
C33 C 0.8600(5) 0.4192(5) 0.6549(4) 0.0312(14) Uani 1 1 d .
H33A H 0.9344 0.4006 0.6517 0.037 Uiso 1 1 calc R
C34 C 0.8535(6) 0.5084(5) 0.5935(4) 0.0312(13) Uani 1 1 d .
H34A H 0.9231 0.5516 0.5495 0.037 Uiso 1 1 calc R
C35 C 0.7466(6) 0.5350(4) 0.5960(4) 0.0282(13) Uani 1 1 d .
H35A H 0.7430 0.5962 0.5529 0.034 Uiso 1 1 calc R
C36 C 0.6437(5) 0.4731(4) 0.6609(4) 0.0219(11) Uani 1 1 d .
H36A H 0.5704 0.4921 0.6617 0.026 Uiso 1 1 calc R
P3 P 0.25736(11) 0.38164(9) 0.74899(9) 0.0150(3) Uani 1 1 d .
C37 C 0.1181(5) 0.2109(4) 0.8881(4) 0.0180(10) Uani 1 1 d .
C38 C 0.0123(5) 0.1520(4) 0.9476(4) 0.0253(12) Uani 1 1 d .
H38A H 0.0116 0.0889 0.9895 0.030 Uiso 1 1 calc R
C39 C -0.0935(5) 0.1843(5) 0.9466(5) 0.0296(13) Uani 1 1 d .
H39A H -0.1657 0.1439 0.9888 0.036 Uiso 1 1 calc R
C40 C -0.0922(5) 0.2744(5) 0.8847(5) 0.0279(12) Uani 1 1 d .
H40A H -0.1639 0.2968 0.8843 0.033 Uiso 1 1 calc R
C41 C 0.0136(5) 0.3336(4) 0.8222(4) 0.0230(11) Uani 1 1 d .
H41A H 0.0140 0.3954 0.7778 0.028 Uiso 1 1 calc R
C42 C 0.1190(5) 0.3027(4) 0.8244(4) 0.0172(10) Uani 1 1 d .
C43 C 0.3315(5) 0.3424(4) 0.6514(4) 0.0192(10) Uani 1 1 d .
C44 C 0.2770(6) 0.2796(5) 0.6379(4) 0.0307(13) Uani 1 1 d .
H44A H 0.1973 0.2537 0.6812 0.037 Uiso 1 1 calc R
C45 C 0.3380(7) 0.2540(5) 0.5614(5) 0.0372(15) Uani 1 1 d .
H45A H 0.3003 0.2097 0.5536 0.045 Uiso 1 1 calc R
C46 C 0.4524(6) 0.2923(5) 0.4969(5) 0.0352(15) Uani 1 1 d .
H46A H 0.4931 0.2757 0.4438 0.042 Uiso 1 1 calc R
C47 C 0.5070(6) 0.3538(6) 0.5093(5) 0.0391(16) Uani 1 1 d .
H47A H 0.5863 0.3799 0.4648 0.047 Uiso 1 1 calc R
C48 C 0.4483(5) 0.3794(5) 0.5865(4) 0.0291(13) Uani 1 1 d .
H48A H 0.4881 0.4220 0.5948 0.035 Uiso 1 1 calc R
C49 C 0.2157(5) 0.4949(4) 0.6869(4) 0.0180(10) Uani 1 1 d .
C50 C 0.1942(5) 0.5129(4) 0.6068(4) 0.0226(11) Uani 1 1 d .
H50A H 0.1991 0.4649 0.5847 0.027 Uiso 1 1 calc R
C51 C 0.1658(6) 0.6004(4) 0.5600(4) 0.0269(12) Uani 1 1 d .
H51A H 0.1518 0.6123 0.5056 0.032 Uiso 1 1 calc R
C52 C 0.1577(6) 0.6703(4) 0.5913(4) 0.0313(14) Uani 1 1 d .
H52A H 0.1383 0.7301 0.5586 0.038 Uiso 1 1 calc R
C53 C 0.1777(5) 0.6538(5) 0.6709(5) 0.0300(13) Uani 1 1 d .
H53A H 0.1717 0.7022 0.6927 0.036 Uiso 1 1 calc R
C54 C 0.2065(5) 0.5664(4) 0.7186(4) 0.0217(11) Uani 1 1 d .
H54A H 0.2199 0.5552 0.7731 0.026 Uiso 1 1 calc R
C55 C 0.5964(11) 0.7475(9) 0.7105(8) 0.078(3) Uani 1 1 d .
H55A H 0.5685 0.6860 0.7178 0.093 Uiso 1 1 calc R
H55B H 0.5845 0.7406 0.7750 0.093 Uiso 1 1 calc R
Cl2 Cl 0.5120(3) 0.8307(2) 0.6719(2) 0.0827(8) Uani 1 1 d .
Cl3 Cl 0.7468(3) 0.7747(3) 0.6325(2) 0.0921(10) Uani 1 1 d .
C56 C 1.007(2) 0.8690(17) 0.2608(17) 0.156(8) Uiso 1 1 d .
H56A H 0.9910 0.8218 0.2407 0.188 Uiso 1 1 calc R
H56B H 1.0878 0.9005 0.2147 0.188 Uiso 1 1 calc R
Cl4 Cl 1.0045(6) 0.8129(5) 0.3649(5) 0.176(2) Uiso 1 1 d .
Cl5 Cl 0.9142(7) 0.9507(5) 0.2471(5) 0.177(2) Uiso 1 1 d .
C57 C 0.820(3) 0.056(2) 0.447(2) 0.200 Uiso 1 1 d .
H57A H 0.8317 -0.0033 0.4376 0.240 Uiso 1 1 calc R
H57B H 0.7961 0.0347 0.5173 0.240 Uiso 1 1 calc R
Cl6 Cl 0.7131(8) 0.0697(6) 0.4471(6) 0.200 Uiso 1 1 d .
Cl7 Cl 0.9491(8) 0.0953(6) 0.4063(6) 0.200 Uiso 1 1 d .

loop_
_atom_site_aniso_label
_atom_site_aniso_U_11
_atom_site_aniso_U_22
_atom_site_aniso_U_33
_atom_site_aniso_U_23
_atom_site_aniso_U_13
_atom_site_aniso_U_12
Cu1 0.0151(3) 0.0183(3) 0.0168(3) -0.0079(2) -0.0073(2) 0.0017(2)
Cl1 0.0219(6) 0.0201(6) 0.0312(7) -0.0130(5) -0.0115(5) 0.0002(5)
Ge1 0.0194(3) 0.0150(3) 0.0197(3) -0.0065(2) -0.0077(2) 0.0011(2)
F1 0.035(2) 0.0157(16) 0.038(2) -0.0097(15) -0.0137(17) -0.0003(14)
P1 0.0180(6) 0.0189(6) 0.0156(6) -0.0081(5) -0.0074(5) 0.0024(5)
C1 0.019(3) 0.022(3) 0.023(3) -0.007(2) -0.009(2) 0.006(2)
C2 0.036(3) 0.019(3) 0.032(3) -0.007(2) -0.014(3) 0.006(2)
C3 0.053(4) 0.022(3) 0.034(4) 0.001(3) -0.024(3) 0.009(3)
C4 0.052(4) 0.038(4) 0.026(3) -0.003(3) -0.025(3) 0.011(3)
C5 0.036(3) 0.033(3) 0.019(3) -0.007(2) -0.014(3) 0.008(3)
C6 0.021(3) 0.025(3) 0.021(3) -0.009(2) -0.012(2) 0.004(2)
C7 0.017(2) 0.022(3) 0.019(2) -0.012(2) -0.008(2) 0.002(2)
C8 0.025(3) 0.029(3) 0.023(3) -0.010(2) -0.008(2) 0.000(2)
C9 0.022(3) 0.041(4) 0.030(3) -0.014(3) -0.005(3) -0.004(3)
C10 0.019(3) 0.056(4) 0.036(3) -0.029(3) -0.011(3) 0.006(3)
C11 0.026(3) 0.045(4) 0.035(3) -0.022(3) -0.019(3) 0.013(3)
C12 0.024(3) 0.027(3) 0.028(3) -0.010(2) -0.014(2) 0.002(2)
C13 0.022(3) 0.022(3) 0.018(2) -0.008(2) -0.009(2) 0.000(2)
C14 0.022(3) 0.038(3) 0.025(3) -0.018(3) -0.008(2) 0.003(2)
C15 0.031(3) 0.043(4) 0.031(3) -0.018(3) -0.010(3) -0.009(3)
C16 0.045(4) 0.033(3) 0.024(3) -0.017(3) -0.009(3) -0.009(3)
C17 0.034(3) 0.045(4) 0.027(3) -0.026(3) -0.003(3) -0.005(3)
C18 0.022(3) 0.035(3) 0.027(3) -0.018(3) -0.009(2) 0.003(2)
P2 0.0146(6) 0.0181(6) 0.0178(6) -0.0084(5) -0.0071(5) 0.0031(5)
C19 0.023(3) 0.018(2) 0.020(2) -0.008(2) -0.010(2) 0.006(2)
C20 0.034(3) 0.022(3) 0.029(3) -0.013(2) -0.015(3) 0.004(2)
C21 0.047(4) 0.031(3) 0.032(3) -0.020(3) -0.017(3) 0.007(3)
C22 0.033(3) 0.040(4) 0.030(3) -0.022(3) -0.009(3) 0.010(3)
C23 0.026(3) 0.028(3) 0.024(3) -0.013(2) -0.009(2) 0.007(2)
C24 0.021(3) 0.020(3) 0.017(2) -0.008(2) -0.010(2) 0.007(2)
C25 0.015(2) 0.025(3) 0.020(2) -0.010(2) -0.008(2) 0.005(2)
C26 0.029(3) 0.028(3) 0.021(3) -0.010(2) -0.011(2) 0.010(2)
C27 0.038(4) 0.039(4) 0.027(3) -0.008(3) -0.018(3) 0.017(3)
C28 0.033(3) 0.054(4) 0.026(3) -0.017(3) -0.017(3) 0.016(3)
C29 0.025(3) 0.058(4) 0.033(3) -0.028(3) -0.015(3) 0.007(3)
C30 0.017(3) 0.035(3) 0.027(3) -0.016(3) -0.008(2) 0.004(2)
C31 0.016(2) 0.022(3) 0.019(2) -0.010(2) -0.007(2) 0.001(2)
C32 0.021(3) 0.037(3) 0.021(3) -0.012(2) -0.009(2) 0.003(2)
C33 0.017(3) 0.051(4) 0.025(3) -0.020(3) -0.005(2) -0.001(3)
C34 0.026(3) 0.042(4) 0.021(3) -0.016(3) -0.002(2) -0.007(3)
C35 0.035(3) 0.027(3) 0.015(2) -0.005(2) -0.005(2) -0.007(2)
C36 0.023(3) 0.026(3) 0.018(2) -0.011(2) -0.008(2) 0.000(2)
P3 0.0147(6) 0.0164(6) 0.0136(6) -0.0056(5) -0.0063(5) 0.0002(5)
C37 0.017(2) 0.019(2) 0.017(2) -0.006(2) -0.008(2) -0.0008(19)
C38 0.021(3) 0.024(3) 0.026(3) -0.009(2) -0.006(2) -0.004(2)
C39 0.016(3) 0.034(3) 0.030(3) -0.008(3) -0.006(2) -0.005(2)
C40 0.019(3) 0.036(3) 0.032(3) -0.016(3) -0.012(2) 0.002(2)
C41 0.022(3) 0.024(3) 0.021(3) -0.005(2) -0.012(2) 0.002(2)
C42 0.018(2) 0.020(3) 0.014(2) -0.008(2) -0.0061(19) -0.002(2)
C43 0.022(3) 0.022(3) 0.017(2) -0.009(2) -0.011(2) 0.005(2)
C44 0.035(3) 0.031(3) 0.024(3) -0.015(3) -0.006(3) -0.007(3)
C45 0.048(4) 0.038(4) 0.030(3) -0.021(3) -0.013(3) 0.001(3)
C46 0.042(4) 0.043(4) 0.027(3) -0.025(3) -0.014(3) 0.016(3)
C47 0.024(3) 0.054(4) 0.034(3) -0.023(3) -0.004(3) 0.003(3)
C48 0.019(3) 0.041(4) 0.025(3) -0.014(3) -0.005(2) -0.005(2)
C49 0.016(2) 0.018(2) 0.017(2) -0.005(2) -0.007(2) 0.0008(19)
C50 0.028(3) 0.024(3) 0.020(3) -0.008(2) -0.015(2) 0.003(2)
C51 0.034(3) 0.025(3) 0.020(3) -0.005(2) -0.015(2) 0.006(2)
C52 0.034(3) 0.023(3) 0.025(3) -0.001(2) -0.012(3) 0.008(2)
C53 0.027(3) 0.029(3) 0.033(3) -0.016(3) -0.010(3) 0.009(2)
C54 0.023(3) 0.024(3) 0.016(2) -0.010(2) -0.004(2) 0.002(2)
C55 0.087(8) 0.072(7) 0.057(6) -0.008(5) -0.030(6) -0.013(6)
Cl2 0.115(2) 0.0678(17) 0.0665(16) -0.0322(14) -0.0367(17) 0.0074(16)
Cl3 0.092(2) 0.092(2) 0.0692(18) -0.0205(16) -0.0243(16) -0.0144(18)

loop_
_atom_type_symbol
_atom_type_description
_atom_type_scat_dispersion_real
_atom_type_scat_dispersion_imag
_atom_type_scat_source
C C 0.0033 0.0016 'International Tables Vol C Tables 4.2.6.8 and 6.1.1.4'
H H 0.0000 0.0000 'International Tables Vol C Tables 4.2.6.8 and 6.1.1.4'
F F 0.0171 0.0103 'International Tables Vol C Tables 4.2.6.8 and 6.1.1.4'
P P 0.1023 0.0942 'International Tables Vol C Tables 4.2.6.8 and 6.1.1.4'
Cl Cl 0.1484 0.1585 'International Tables Vol C Tables 4.2.6.8 and 6.1.1.4'
Cu Cu 0.3201 1.2651 'International Tables Vol C Tables 4.2.6.8 and 6.1.1.4'
Ge Ge 0.1547 1.8001 'International Tables Vol C Tables 4.2.6.8 and 6.1.1.4'

loop_
_geom_angle_atom_site_label_1
_geom_angle_atom_site_label_2
_geom_angle_atom_site_label_3
_geom_angle
P3 Cu1 P2 111.26(5)
P3 Cu1 P1 112.34(5)
P2 Cu1 P1 113.38(5)
P3 Cu1 Cl1 112.31(5)
P2 Cu1 Cl1 103.83(5)
P1 Cu1 Cl1 103.16(5)
F1 Ge1 C1 97.2(2)
F1 Ge1 C37 97.3(2)
C1 Ge1 C37 116.7(2)
F1 Ge1 C19 96.5(2)
C1 Ge1 C19 115.6(2)
C37 Ge1 C19 123.3(2)
C7 P1 C13 100.5(2)
C7 P1 C6 102.5(3)
C13 P1 C6 102.5(2)
C7 P1 Cu1 123.43(18)
C13 P1 Cu1 114.19(18)
C6 P1 Cu1 111.17(19)
C2 C1 C6 118.8(5)
C2 C1 Ge1 114.8(5)
C6 C1 Ge1 126.3(4)
C1 C2 C3 121.2(6)
C1 C2 H2A 119.4
C3 C2 H2A 119.4
C4 C3 C2 120.0(6)
C4 C3 H3A 120.0
C2 C3 H3A 120.0
C3 C4 C5 120.1(6)
C3 C4 H4A 119.9
C5 C4 H4A 119.9
C4 C5 C6 119.7(6)
C4 C5 H5A 120.1
C6 C5 H5A 120.1
C1 C6 C5 120.0(5)
C1 C6 P1 119.5(4)
C5 C6 P1 120.5(5)
C8 C7 C12 118.1(5)
C8 C7 P1 123.7(4)
C12 C7 P1 117.8(4)
C9 C8 C7 120.9(6)
C9 C8 H8A 119.5
C7 C8 H8A 119.5
C8 C9 C10 120.6(6)
C8 C9 H9A 119.7
C10 C9 H9A 119.7
C11 C10 C9 119.5(6)
C11 C10 H10A 120.3
C9 C10 H10A 120.3
C10 C11 C12 120.2(6)
C10 C11 H11A 119.9
C12 C11 H11A 119.9
C11 C12 C7 120.6(6)
C11 C12 H12A 119.7
C7 C12 H12A 119.7
C18 C13 C14 119.5(5)
C18 C13 P1 123.4(4)
C14 C13 P1 117.0(4)
C15 C14 C13 120.5(6)
C15 C14 H14A 119.8
C13 C14 H14A 119.8
C16 C15 C14 120.1(6)
C16 C15 H15A 119.9
C14 C15 H15A 119.9
C15 C16 C17 119.4(6)
C15 C16 H16A 120.3
C17 C16 H16A 120.3
C16 C17 C18 120.4(6)
C16 C17 H17A 119.8
C18 C17 H17A 119.8
C13 C18 C17 120.0(6)
C13 C18 H18A 120.0
C17 C18 H18A 120.0
C25 P2 C31 100.0(2)
C25 P2 C24 105.3(2)
C31 P2 C24 104.8(2)
C25 P2 Cu1 115.77(18)
C31 P2 Cu1 115.39(18)
C24 P2 Cu1 113.97(18)
C24 C19 C20 117.8(5)
C24 C19 Ge1 128.6(4)
C20 C19 Ge1 113.6(4)
C21 C20 C19 121.8(6)
C21 C20 H20A 119.1
C19 C20 H20A 119.1
C22 C21 C20 119.9(6)
C22 C21 H21A 120.1
C20 C21 H21A 120.1
C21 C22 C23 119.8(6)
C21 C22 H22A 120.1
C23 C22 H22A 120.1
C22 C23 C24 120.9(6)
C22 C23 H23A 119.5
C24 C23 H23A 119.5
C23 C24 C19 119.8(5)
C23 C24 P2 120.1(4)
C19 C24 P2 119.9(4)
C26 C25 C30 119.2(5)
C26 C25 P2 124.0(4)
C30 C25 P2 116.8(4)
C25 C26 C27 119.2(6)
C25 C26 H26A 120.4
C27 C26 H26A 120.4
C28 C27 C26 120.4(6)
C28 C27 H27A 119.8
C26 C27 H27A 119.8
C27 C28 C29 120.7(6)
C27 C28 H28A 119.7
C29 C28 H28A 119.7
C28 C29 C30 119.8(6)
C28 C29 H29A 120.1
C30 C29 H29A 120.1
C29 C30 C25 120.7(6)
C29 C30 H30A 119.6
C25 C30 H30A 119.6
C36 C31 C32 118.5(5)
C36 C31 P2 119.8(4)
C32 C31 P2 121.6(4)
C33 C32 C31 120.2(6)
C33 C32 H32A 119.9
C31 C32 H32A 119.9
C34 C33 C32 120.2(6)
C34 C33 H33A 119.9
C32 C33 H33A 119.9
C35 C34 C33 120.2(6)
C35 C34 H34A 119.9
C33 C34 H34A 119.9
C34 C35 C36 120.6(6)
C34 C35 H35A 119.7
C36 C35 H35A 119.7
C35 C36 C31 120.2(5)
C35 C36 H36A 119.9
C31 C36 H36A 119.9
C49 P3 C42 104.5(2)
C49 P3 C43 101.7(2)
C42 P3 C43 102.5(2)
C49 P3 Cu1 117.35(18)
C42 P3 Cu1 108.01(16)
C43 P3 Cu1 120.83(17)
C38 C37 C42 119.3(5)
C38 C37 Ge1 112.8(4)
C42 C37 Ge1 127.9(4)
C37 C38 C39 120.9(6)
C37 C38 H38A 119.5
C39 C38 H38A 119.5
C40 C39 C38 119.6(6)
C40 C39 H39A 120.2
C38 C39 H39A 120.2
C39 C40 C41 120.4(5)
C39 C40 H40A 119.8
C41 C40 H40A 119.8
C40 C41 C42 120.4(5)
C40 C41 H41A 119.8
C42 C41 H41A 119.8
C41 C42 C37 119.4(5)
C41 C42 P3 121.2(4)
C37 C42 P3 119.3(4)
C44 C43 C48 118.4(5)
C44 C43 P3 123.5(4)
C48 C43 P3 118.1(4)
C43 C44 C45 120.4(6)
C43 C44 H44A 119.8
C45 C44 H44A 119.8
C46 C45 C44 120.6(6)
C46 C45 H45A 119.7
C44 C45 H45A 119.7
C47 C46 C45 119.7(6)
C47 C46 H46A 120.2
C45 C46 H46A 120.2
C46 C47 C48 120.9(6)
C46 C47 H47A 119.6
C48 C47 H47A 119.6
C43 C48 C47 120.0(6)
C43 C48 H48A 120.0
C47 C48 H48A 120.0
C54 C49 C50 118.7(5)
C54 C49 P3 119.6(4)
C50 C49 P3 121.7(4)
C51 C50 C49 120.1(5)
C51 C50 H50A 120.0
C49 C50 H50A 120.0
C52 C51 C50 120.7(5)
C52 C51 H51A 119.7
C50 C51 H51A 119.7
C51 C52 C53 120.2(6)
C51 C52 H52A 119.9
C53 C52 H52A 119.9
C54 C53 C52 119.8(6)
C54 C53 H53A 120.1
C52 C53 H53A 120.1
C53 C54 C49 120.5(5)
C53 C54 H54A 119.8
C49 C54 H54A 119.8
Cl2 C55 Cl3 113.7(6)
Cl2 C55 H55A 108.8
Cl3 C55 H55A 108.8
Cl2 C55 H55B 108.8
Cl3 C55 H55B 108.8
H55A C55 H55B 107.7
Cl4 C56 Cl5 119.2(15)
Cl4 C56 H56A 107.5
Cl5 C56 H56A 107.5
Cl4 C56 H56B 107.5
Cl5 C56 H56B 107.5
H56A C56 H56B 107.0
Cl6 C57 Cl7 148(2)
Cl6 C57 H57A 99.7
Cl7 C57 H57A 99.7
Cl6 C57 H57B 99.7
Cl7 C57 H57B 99.7
H57A C57 H57B 104.1

loop_
_geom_bond_atom_site_label_1
_geom_bond_atom_site_label_2
_geom_bond_distance
Cu1 P3 2.2968(14)
Cu1 P2 2.3001(14)
Cu1 P1 2.3212(15)
Cu1 Cl1 2.3462(14)
Cu1 Ge1 3.3718(9)
Ge1 F1 1.772(3)
Ge1 C1 1.957(6)
Ge1 C37 1.961(5)
Ge1 C19 1.963(6)
P1 C7 1.831(5)
P1 C13 1.835(6)
P1 C6 1.838(6)
C1 C2 1.392(8)
C1 C6 1.399(8)
C2 C3 1.394(9)
C2 H2A 0.9500
C3 C4 1.371(11)
C3 H3A 0.9500
C4 C5 1.404(9)
C4 H4A 0.9500
C5 C6 1.405(8)
C5 H5A 0.9500
C7 C8 1.383(8)
C7 C12 1.402(8)
C8 C9 1.378(9)
C8 H8A 0.9500
C9 C10 1.381(10)
C9 H9A 0.9500
C10 C11 1.376(10)
C10 H10A 0.9500
C11 C12 1.385(8)
C11 H11A 0.9500
C12 H12A 0.9500
C13 C18 1.375(8)
C13 C14 1.393(8)
C14 C15 1.384(8)
C14 H14A 0.9500
C15 C16 1.382(9)
C15 H15A 0.9500
C16 C17 1.389(10)
C16 H16A 0.9500
C17 C18 1.393(8)
C17 H17A 0.9500
C18 H18A 0.9500
P2 C25 1.829(5)
P2 C31 1.833(6)
P2 C24 1.843(6)
C19 C24 1.402(8)
C19 C20 1.408(8)
C20 C21 1.389(9)
C20 H20A 0.9500
C21 C22 1.371(10)
C21 H21A 0.9500
C22 C23 1.391(9)
C22 H22A 0.9500
C23 C24 1.401(8)
C23 H23A 0.9500
C25 C26 1.393(8)
C25 C30 1.399(8)
C26 C27 1.405(8)
C26 H26A 0.9500
C27 C28 1.370(11)
C27 H27A 0.9500
C28 C29 1.375(11)
C28 H28A 0.9500
C29 C30 1.380(9)
C29 H29A 0.9500
C30 H30A 0.9500
C31 C36 1.402(8)
C31 C32 1.406(8)
C32 C33 1.392(9)
C32 H32A 0.9500
C33 C34 1.381(10)
C33 H33A 0.9500
C34 C35 1.374(9)
C34 H34A 0.9500
C35 C36 1.390(8)
C35 H35A 0.9500
C36 H36A 0.9500
P3 C49 1.826(5)
P3 C42 1.827(5)
P3 C43 1.832(6)
C37 C38 1.389(8)
C37 C42 1.397(7)
C38 C39 1.400(8)
C38 H38A 0.9500
C39 C40 1.366(9)
C39 H39A 0.9500
C40 C41 1.394(8)
C40 H40A 0.9500
C41 C42 1.395(7)
C41 H41A 0.9500
C43 C44 1.382(8)
C43 C48 1.393(8)
C44 C45 1.388(9)
C44 H44A 0.9500
C45 C46 1.372(10)
C45 H45A 0.9500
C46 C47 1.352(10)
C46 H46A 0.9500
C47 C48 1.395(9)
C47 H47A 0.9500
C48 H48A 0.9500
C49 C54 1.398(8)
C49 C50 1.406(7)
C50 C51 1.385(8)
C50 H50A 0.9500
C51 C52 1.372(9)
C51 H51A 0.9500
C52 C53 1.390(9)
C52 H52A 0.9500
C53 C54 1.389(8)
C53 H53A 0.9500
C54 H54A 0.9500
C55 Cl2 1.721(12)
C55 Cl3 1.746(12)
C55 H55A 0.9900
C55 H55B 0.9900
C56 Cl4 1.60(2)
C56 Cl5 1.68(2)
C56 H56A 0.9900
C56 H56B 0.9900
C57 Cl6 1.35(3)
C57 Cl7 1.54(3)
C57 H57A 0.9900
C57 H57B 0.9900

loop_
_geom_torsion_atom_site_label_1
_geom_torsion_atom_site_label_2
_geom_torsion_atom_site_label_3
_geom_torsion_atom_site_label_4
_geom_torsion
P3 Cu1 P1 C7 -16.4(2)
P2 Cu1 P1 C7 -143.6(2)
Cl1 Cu1 P1 C7 104.8(2)
P3 Cu1 P1 C13 -138.8(2)
P2 Cu1 P1 C13 94.0(2)
Cl1 Cu1 P1 C13 -17.6(2)
P3 Cu1 P1 C6 105.86(19)
P2 Cu1 P1 C6 -21.4(2)
Cl1 Cu1 P1 C6 -132.98(19)
F1 Ge1 C1 C2 26.7(5)
C37 Ge1 C1 C2 128.7(4)
C19 Ge1 C1 C2 -74.0(5)
F1 Ge1 C1 C6 -151.3(5)
C37 Ge1 C1 C6 -49.3(6)
C19 Ge1 C1 C6 108.0(5)
C6 C1 C2 C3 -3.1(10)
Ge1 C1 C2 C3 178.8(5)
C1 C2 C3 C4 1.6(11)
C2 C3 C4 C5 0.6(12)
C3 C4 C5 C6 -1.3(11)
C2 C1 C6 C5 2.3(9)
Ge1 C1 C6 C5 -179.8(5)
C2 C1 C6 P1 -177.5(5)
Ge1 C1 C6 P1 0.4(7)
C4 C5 C6 C1 -0.2(9)
C4 C5 C6 P1 179.7(5)
C7 P1 C6 C1 86.8(5)
C13 P1 C6 C1 -169.3(5)
Cu1 P1 C6 C1 -46.9(5)
C7 P1 C6 C5 -93.1(5)
C13 P1 C6 C5 10.8(6)
Cu1 P1 C6 C5 133.3(5)
C13 P1 C7 C8 -92.2(5)
C6 P1 C7 C8 13.2(5)
Cu1 P1 C7 C8 139.3(4)
C13 P1 C7 C12 80.8(5)
C6 P1 C7 C12 -173.8(4)
Cu1 P1 C7 C12 -47.7(5)
C12 C7 C8 C9 -1.3(9)
P1 C7 C8 C9 171.7(5)
C7 C8 C9 C10 -1.5(10)
C8 C9 C10 C11 3.0(10)
C9 C10 C11 C12 -1.8(10)
C10 C11 C12 C7 -1.0(10)
C8 C7 C12 C11 2.5(9)
P1 C7 C12 C11 -170.8(5)
C7 P1 C13 C18 8.5(6)
C6 P1 C13 C18 -96.9(5)
Cu1 P1 C13 C18 142.7(5)
C7 P1 C13 C14 -174.3(5)
C6 P1 C13 C14 80.3(5)
Cu1 P1 C13 C14 -40.1(5)
C18 C13 C14 C15 3.3(9)
P1 C13 C14 C15 -174.0(5)
C13 C14 C15 C16 -2.9(10)
C14 C15 C16 C17 1.3(11)
C15 C16 C17 C18 0.0(11)
C14 C13 C18 C17 -2.1(9)
P1 C13 C18 C17 175.0(5)
C16 C17 C18 C13 0.4(10)
P3 Cu1 P2 C25 -151.8(2)
P1 Cu1 P2 C25 -24.0(2)
Cl1 Cu1 P2 C25 87.2(2)
P3 Cu1 P2 C31 92.00(19)
P1 Cu1 P2 C31 -140.23(19)
Cl1 Cu1 P2 C31 -29.0(2)
P3 Cu1 P2 C24 -29.4(2)
P1 Cu1 P2 C24 98.37(19)
Cl1 Cu1 P2 C24 -150.41(19)
F1 Ge1 C19 C24 -152.7(5)
C1 Ge1 C19 C24 -51.5(5)
C37 Ge1 C19 C24 104.2(5)
F1 Ge1 C19 C20 24.5(4)
C1 Ge1 C19 C20 125.7(4)
C37 Ge1 C19 C20 -78.7(5)
C24 C19 C20 C21 0.6(9)
Ge1 C19 C20 C21 -176.9(5)
C19 C20 C21 C22 -0.6(10)
C20 C21 C22 C23 0.3(10)
C21 C22 C23 C24 0.0(10)
C22 C23 C24 C19 0.0(9)
C22 C23 C24 P2 -175.3(5)
C20 C19 C24 C23 -0.2(8)
Ge1 C19 C24 C23 176.8(4)
C20 C19 C24 P2 175.0(4)
Ge1 C19 C24 P2 -7.9(7)
C25 P2 C24 C23 -91.5(5)
C31 P2 C24 C23 13.5(5)
Cu1 P2 C24 C23 140.6(4)
C25 P2 C24 C19 93.3(4)
C31 P2 C24 C19 -161.8(4)
Cu1 P2 C24 C19 -34.7(5)
C31 P2 C25 C26 -125.1(5)
C24 P2 C25 C26 -16.6(5)
Cu1 P2 C25 C26 110.3(5)
C31 P2 C25 C30 59.1(5)
C24 P2 C25 C30 167.6(4)
Cu1 P2 C25 C30 -65.6(5)
C30 C25 C26 C27 1.9(9)
P2 C25 C26 C27 -173.8(5)
C25 C26 C27 C28 -1.5(10)
C26 C27 C28 C29 0.0(10)
C27 C28 C29 C30 1.1(10)
C28 C29 C30 C25 -0.6(9)
C26 C25 C30 C29 -0.9(8)
P2 C25 C30 C29 175.2(5)
C25 P2 C31 C36 -144.5(4)
C24 P2 C31 C36 106.6(5)
Cu1 P2 C31 C36 -19.6(5)
C25 P2 C31 C32 33.3(5)
C24 P2 C31 C32 -75.6(5)
Cu1 P2 C31 C32 158.2(4)
C36 C31 C32 C33 0.1(8)
P2 C31 C32 C33 -177.7(5)
C31 C32 C33 C34 1.2(9)
C32 C33 C34 C35 -1.7(9)
C33 C34 C35 C36 0.9(9)
C34 C35 C36 C31 0.4(9)
C32 C31 C36 C35 -0.9(8)
P2 C31 C36 C35 177.0(4)
P2 Cu1 P3 C49 -131.1(2)
P1 Cu1 P3 C49 100.6(2)
Cl1 Cu1 P3 C49 -15.2(2)
P2 Cu1 P3 C42 111.23(19)
P1 Cu1 P3 C42 -17.10(19)
Cl1 Cu1 P3 C42 -132.87(19)
P2 Cu1 P3 C43 -6.1(2)
P1 Cu1 P3 C43 -134.4(2)
Cl1 Cu1 P3 C43 109.8(2)
F1 Ge1 C37 C38 32.6(4)
C1 Ge1 C37 C38 -69.2(5)
C19 Ge1 C37 C38 135.4(4)
F1 Ge1 C37 C42 -149.3(5)
C1 Ge1 C37 C42 108.8(5)
C19 Ge1 C37 C42 -46.6(6)
C42 C37 C38 C39 -2.0(9)
Ge1 C37 C38 C39 176.2(5)
C37 C38 C39 C40 1.5(10)
C38 C39 C40 C41 0.6(10)
C39 C40 C41 C42 -2.2(9)
C40 C41 C42 C37 1.7(8)
C40 C41 C42 P3 -175.8(4)
C38 C37 C42 C41 0.4(8)
Ge1 C37 C42 C41 -177.5(4)
C38 C37 C42 P3 177.9(4)
Ge1 C37 C42 P3 0.0(7)
C49 P3 C42 C41 2.5(5)
C43 P3 C42 C41 -103.2(5)
Cu1 P3 C42 C41 128.2(4)
C49 P3 C42 C37 -174.9(4)
C43 P3 C42 C37 79.3(4)
Cu1 P3 C42 C37 -49.3(4)
C49 P3 C43 C44 -98.0(5)
C42 P3 C43 C44 9.9(6)
Cu1 P3 C43 C44 129.9(5)
C49 P3 C43 C48 80.7(5)
C42 P3 C43 C48 -171.4(5)
Cu1 P3 C43 C48 -51.3(5)
C48 C43 C44 C45 0.2(9)
P3 C43 C44 C45 179.0(5)
C43 C44 C45 C46 -1.5(11)
C44 C45 C46 C47 1.5(11)
C45 C46 C47 C48 -0.4(11)
C44 C43 C48 C47 0.9(9)
P3 C43 C48 C47 -177.9(5)
C46 C47 C48 C43 -0.8(11)
C42 P3 C49 C54 102.7(5)
C43 P3 C49 C54 -151.0(4)
Cu1 P3 C49 C54 -16.9(5)
C42 P3 C49 C50 -78.2(5)
C43 P3 C49 C50 28.1(5)
Cu1 P3 C49 C50 162.3(4)
C54 C49 C50 C51 0.8(8)
P3 C49 C50 C51 -178.3(5)
C49 C50 C51 C52 -0.4(9)
C50 C51 C52 C53 -0.1(10)
C51 C52 C53 C54 0.2(10)
C52 C53 C54 C49 0.2(9)
C50 C49 C54 C53 -0.7(8)
P3 C49 C54 C53 178.4(5)
